data_7249792
loop_
_publ_author_name
'Sobczak, Paulina'
'Siera\'nski, Tomasz'
'\'Swi\;atkowski, Marcin'
'Trz\;esowska-Kruszy\'nska, Agata'
'Koli\'nska, Jolanta'

_publ_section_title
;
 Unraveling the structure--property relationships in fluorescent
 phenylhydrazones: the role of substituents and molecular interactions
;
_journal_issue 3
_journal_name_full 'RSC Advances'
_journal_page_first 1514
_journal_page_last 1526
_journal_paper_doi 10.1039/D4RA07856J
_journal_volume 15
_journal_year 2025
_chemical_formula_moiety 'C12 H11 N3 O4'
_chemical_formula_sum 'C12 H11 N3 O4'
_chemical_formula_weight 261.24
_space_group_crystal_system triclinic
_space_group_IT_number 2
_space_group_name_Hall '-P 1'
_space_group_name_H-M_alt 'P -1'
_atom_sites_solution_hydrogens mixed
_atom_sites_solution_primary dual
_audit_creation_date 2023-12-07
_audit_creation_method
;
Olex2 1.5-ac5-024
(compiled 2022.04.12 svn.rca3783a0 for Rigaku Oxford Diffraction, GUI svn.r6498)
;
_audit_update_record
;
2024-04-23 deposited with the CCDC.	2025-01-10 downloaded from the CCDC.
;
_cell_angle_alpha 74.165(2)
_cell_angle_beta 84.153(3)
_cell_angle_gamma 86.204(3)
_cell_formula_units_Z 2
_cell_length_a 6.4229(3)
_cell_length_b 7.1501(2)
_cell_length_c 13.0240(4)
_cell_measurement_reflns_used 9196
_cell_measurement_temperature 99.9(5)
_cell_measurement_theta_max 79.1130
_cell_measurement_theta_min 6.4780
_cell_volume 571.97(4)
_computing_cell_refinement 'CrysAlisPro 1.171.42.64a (Rigaku OD, 2022)'
_computing_data_collection 'CrysAlisPro 1.171.42.64a (Rigaku OD, 2022)'
_computing_data_reduction 'CrysAlisPro 1.171.42.64a (Rigaku OD, 2022)'
_computing_molecular_graphics 'Olex2 1.5-ac5-024 (Dolomanov et al., 2009)'
_computing_publication_material 'Olex2 1.5-ac5-024 (Dolomanov et al., 2009)'
_computing_structure_refinement 'SHELXL 2018/3 (Sheldrick, 2015)'
_computing_structure_solution 'SHELXT  (Sheldrick, 2015)'
_diffrn_ambient_environment N~2~
_diffrn_ambient_temperature 99.9(5)
_diffrn_detector 'Hybrid Pixel Array Detector'
_diffrn_detector_area_resol_mean 5.8140
_diffrn_detector_type 'Pilatus 300K'
_diffrn_measured_fraction_theta_full 0.999
_diffrn_measured_fraction_theta_max 0.944
_diffrn_measurement_details
;
List of Runs (angles in degrees, time in seconds):

  # Type    Start    End  Width  t~exp~   \w     \q     \k     \f   Frames
#--------------------------------------------------------------------------
  1  \w    -43.00  27.00   0.50    1.00    --  -48.87  38.00 -90.00  140
  2  \w   -125.00 -35.00   0.50    1.00    --  -48.87 -19.00 -30.00  180
  3  \w    -72.00  17.00   0.50    1.00    --  -48.87  77.00 150.00  178
  4  \w    -43.00  27.00   0.50    1.00    --  -48.87  38.00 -60.00  140
  5  \w    -27.00  26.00   0.50    1.00    --   48.87 -19.00-150.00  106
  6  \w    -43.00 -13.00   0.50    3.00    --  -88.50  38.00  30.00   60
  7  \w    -43.00 -13.00   0.50    3.00    --  -88.50  38.00 120.00   60
  8  \w   -160.00 -73.00   0.50    3.00    --  -88.50 -57.00 -90.00  174
  9  \w    -43.00 -13.00   0.50    3.00    --  -88.50  38.00 -90.00   60
 10  \w   -154.00 -65.00   0.50    3.00    --  -88.50 -77.00 -30.00  178
 11  \w   -158.00 -73.00   0.50    3.00    --  -88.50-125.00 -90.00  170
 12  \w    -87.00 -19.00   0.50    3.00    --  -88.50 125.00 120.00  136
 13  \w    -66.00 -17.00   0.50    3.00    --  -88.50  57.00   0.00   98
 14  \w    -43.00 -13.00   0.50    3.00    --  -88.50  38.00  60.00   60
 15  \w    -87.00 -19.00   0.50    3.00    --  -88.50 125.00-120.00  136
 16  \w     38.00  66.00   0.50    3.00    --  110.00 -57.00   0.00   56
 17  \w     41.00 106.00   0.50    3.00    --  110.00 -99.00 -90.00  130
 18  \w     38.00  66.00   0.50    3.00    --  110.00 -57.00-180.00   56
 19  \w     94.00 178.00   0.50    3.00    --  110.00  57.00  90.00  168
 20  \w     41.00 106.00   0.50    3.00    --  110.00 -99.00  30.00  130
 21  \w     38.00  66.00   0.50    3.00    --  110.00 -57.00-150.00   56
 22  \w     38.00  66.00   0.50    3.00    --  110.00 -57.00 150.00   56
 23  \w     97.00 178.00   0.50    3.00    --  110.00  19.00-180.00  162
 24  \w     45.00 105.00   0.50    3.00    --  110.00 -77.00  30.00  120
 25  \w     38.00  66.00   0.50    3.00    --  110.00 -57.00 -60.00   56
 26  \w     41.00 113.00   0.50    3.00    --  110.00-125.00  30.00  144
 27  \w     41.00 113.00   0.50    3.00    --  110.00-125.00-180.00  144
 28  \w     45.00 105.00   0.50    3.00    --  110.00 -77.00  60.00  120
 29  \w     41.00 106.00   0.50    3.00    --  110.00 -99.00-150.00  130
 30  \w   -114.00 -25.00   0.50    1.00    --  -48.87 -77.00-180.00  178
 31  \w   -114.00 -25.00   0.50    1.00    --  -48.87 -77.00 -60.00  178
 32  \w     33.00 121.00   0.50    1.00    --   48.87  57.00 150.00  176
 33  \w     25.00 114.00   0.50    1.00    --   48.87  77.00  60.00  178
 34  \w     25.00 114.00   0.50    1.00    --   48.87  77.00-150.00  178
 35  \w   -154.00 -65.00   0.50    3.00    --  -88.50 -77.00  90.00  178
 36  \w   -154.00 -65.00   0.50    3.00    --  -88.50 -77.00   0.00  178
 37  \w   -154.00 -65.00   0.50    3.00    --  -88.50 -77.00  30.00  178
 38  \w   -160.00 -73.00   0.50    3.00    --  -88.50 -57.00 120.00  174
 39  \w    -43.00 -13.00   0.50    3.00    --  -88.50  38.00-120.00   60
 40  \w   -160.00 -73.00   0.50    3.00    --  -88.50 -57.00-120.00  174
 41  \w   -154.00 -65.00   0.50    3.00    --  -88.50 -77.00-150.00  178
 42  \w   -154.00 -65.00   0.50    3.00    --  -88.50 -77.00 -60.00  178
 43  \w   -154.00 -65.00   0.50    3.00    --  -88.50 -77.00 -90.00  178
 44  \w   -154.00 -65.00   0.50    3.00    --  -88.50 -77.00  60.00  178
 45  \w   -157.00 -85.00   0.50    3.00    --  -88.50 -99.00 -30.00  144
 46  \w   -154.00 -65.00   0.50    3.00    --  -88.50 -77.00 150.00  178
 47  \w   -154.00 -65.00   0.50    3.00    --  -88.50 -77.00-120.00  178
 48  \w   -160.00 -73.00   0.50    3.00    --  -88.50 -57.00  30.00  174
 49  \w   -164.00 -75.00   0.50    3.00    --  -88.50 -19.00  60.00  178
 50  \w   -154.00 -65.00   0.50    3.00    --  -88.50 -77.00 120.00  178
 51  \w   -154.00 -65.00   0.50    3.00    --  -88.50 -77.00-180.00  178
 52  \w   -160.00 -73.00   0.50    3.00    --  -88.50 -57.00 -60.00  174
 53  \w     97.00 178.00   0.50    3.00    --  110.00  19.00 -30.00  162
 54  \w     45.00 105.00   0.50    3.00    --  110.00 -77.00 -90.00  120
 55  \w     25.00 114.00   0.50    1.00    --   48.87  77.00 -90.00  178
 56  \w     25.00 114.00   0.50    1.00    --   48.87  77.00 -30.00  178
;
_diffrn_measurement_device 'four-circle diffractometer'
_diffrn_measurement_device_type 'XtaLAB Synergy, Dualflex, Pilatus 300K'
_diffrn_measurement_method '\w scans'
_diffrn_orient_matrix_type 'CrysAlisPro convention (1999,Acta A55,543-557)'
_diffrn_orient_matrix_UB_11 -0.0805703000
_diffrn_orient_matrix_UB_12 -0.0856048000
_diffrn_orient_matrix_UB_13 0.1180720000
_diffrn_orient_matrix_UB_21 -0.0099731000
_diffrn_orient_matrix_UB_22 -0.2013319000
_diffrn_orient_matrix_UB_23 -0.0205116000
_diffrn_orient_matrix_UB_31 0.2272352000
_diffrn_orient_matrix_UB_32 -0.0487386000
_diffrn_orient_matrix_UB_33 0.0295221000
_diffrn_radiation_monochromator mirror
_diffrn_radiation_probe x-ray
_diffrn_radiation_type 'Cu K\a'
_diffrn_radiation_wavelength 1.54184
_diffrn_reflns_av_unetI/netI 0.0059
_diffrn_reflns_Laue_measured_fraction_full 0.999
_diffrn_reflns_Laue_measured_fraction_max 0.944
_diffrn_reflns_limit_h_max 8
_diffrn_reflns_limit_h_min -7
_diffrn_reflns_limit_k_max 8
_diffrn_reflns_limit_k_min -8
_diffrn_reflns_limit_l_max 16
_diffrn_reflns_limit_l_min -16
_diffrn_reflns_number 2527
_diffrn_reflns_point_group_measured_fraction_full 0.999
_diffrn_reflns_point_group_measured_fraction_max 0.944
_diffrn_reflns_theta_full 67.684
_diffrn_reflns_theta_max 79.760
_diffrn_reflns_theta_min 3.541
_diffrn_source 'micro-focus sealed X-ray tube'
_diffrn_source_type 'PhotonJet (Cu) X-ray Source'
_exptl_absorpt_coefficient_mu 0.986
_exptl_absorpt_correction_T_max 0.971
_exptl_absorpt_correction_T_min 0.820
_exptl_absorpt_correction_type analytical
_exptl_absorpt_process_details
;
CrysAlisPro 1.171.42.64a (Rigaku Oxford Diffraction, 2022)
Analytical numeric absorption correction using a multifaceted crystal
model based on expressions derived by R.C. Clark & J.S. Reid.
(Clark, R. C. & Reid, J. S. (1995). Acta Cryst. A51, 887-897)
Empirical absorption correction using spherical harmonics,
implemented in SCALE3 ABSPACK scaling algorithm.
;
_exptl_crystal_colour colourless
_exptl_crystal_colour_primary colourless
_exptl_crystal_density_diffrn 1.517
_exptl_crystal_description plate
_exptl_crystal_F_000 272
_exptl_crystal_size_max 0.324
_exptl_crystal_size_mid 0.066
_exptl_crystal_size_min 0.034
_refine_diff_density_max 0.226
_refine_diff_density_min -0.317
_refine_diff_density_rms 0.058
_refine_ls_extinction_method none
_refine_ls_goodness_of_fit_ref 1.115
_refine_ls_hydrogen_treatment mixed
_refine_ls_matrix_type full
_refine_ls_number_parameters 177
_refine_ls_number_reflns 2527
_refine_ls_number_restraints 0
_refine_ls_restrained_S_all 1.115
_refine_ls_R_factor_all 0.0399
_refine_ls_R_factor_gt 0.0377
_refine_ls_shift/su_max 0.000
_refine_ls_shift/su_mean 0.000
_refine_ls_structure_factor_coef Fsqd
_refine_ls_weighting_details 'w=1/[\s^2^(Fo^2^)+(0.0764P)^2^+0.1092P] where P=(Fo^2^+2Fc^2^)/3'
_refine_ls_weighting_scheme calc
_refine_ls_wR_factor_gt 0.1186
_refine_ls_wR_factor_ref 0.1211
_reflns_Friedel_coverage 0.000
_reflns_number_gt 2342
_reflns_number_total 2527
_reflns_threshold_expression 'I > 2\s(I)'
_twin_special_details
;
Component 2 rotated by 179.9506\% 
around [0.05 0.89 0.45] (reciprocal) or [-0.00 1.00 0.00] (direct)
;
_cod_data_source_file d4ra07856j2.cif
_cod_data_source_block ps_dok61a_twin1_hklf4
_cod_database_code 7249792
_shelx_shelxl_version_number 2018/3
_chemical_oxdiff_formula 'C12 H11 N3 O4'
_shelx_space_group_comment
;
The symmetry employed for this shelxl refinement is uniquely defined
by the following loop, which should always be used as a source of
symmetry information in preference to the above space-group names.
They are only intended as comments.
;
_shelx_estimated_absorpt_t_max 0.967
_shelx_estimated_absorpt_t_min 0.741
_olex2_refinement_description
;
1. Twinned data refinement
 Scales: 0.590(3)
 0.410(3)
2. Fixed Uiso
 At 1.2 times of:
  All C(H) groups, All N(H) groups
 At 1.5 times of:
  All C(H,H,H) groups
3.a Aromatic/amide H refined with riding coordinates:
 C6(H6), C7(H7), C3(H3), C4(H4), C8(H8), C10(H10), C11(H11)
3.b Idealised Me refined as rotating group:
 C1(H1A,H1B,H1C)
;
_olex2_submission_special_instructions 'No special instructions were received'
_oxdiff_exptl_absorpt_empirical_details
;
Empirical correction (ABSPACK) includes:
- Absorption correction using spherical harmonics
- Frame scaling
;
_oxdiff_exptl_absorpt_empirical_full_max 2.107
_oxdiff_exptl_absorpt_empirical_full_min 0.468
_oxdiff_twin_integration_method simultaneous
_oxdiff_twin_items 2

loop_
_space_group_symop_operation_xyz
'x, y, z'
'-x, -y, -z'

loop_
_atom_site_label
_atom_site_type_symbol
_atom_site_fract_x
_atom_site_fract_y
_atom_site_fract_z
_atom_site_U_iso_or_equiv
_atom_site_adp_type
_atom_site_occupancy
_atom_site_site_symmetry_order
_atom_site_calc_flag
_atom_site_refinement_flags_posn
_atom_site_refinement_flags_adp
_atom_site_refinement_flags_occupancy
_atom_site_disorder_assembly
_atom_site_disorder_group
C5 C 0.7030(2) 0.80793(17) 0.32721(10) 0.0151(3) Uani 1 1 d . . . . .
C6 C 0.7373(2) 0.87555(18) 0.21609(10) 0.0161(3) Uani 1 1 d . . . . .
H6 H 0.629195 0.948272 0.176009 0.019 Uiso 1 1 calc R U . . .
C7 C 0.9280(2) 0.83760(18) 0.16337(10) 0.0161(3) Uani 1 1 d . . . . .
H7 H 0.949805 0.883930 0.087609 0.019 Uiso 1 1 calc R U . . .
C2 C 1.0872(2) 0.73154(18) 0.22181(10) 0.0163(3) Uani 1 1 d . . . . .
C3 C 1.0533(2) 0.66585(18) 0.33326(10) 0.0167(3) Uani 1 1 d . . . . .
H3 H 1.161956 0.594370 0.373407 0.020 Uiso 1 1 calc R U . . .
C4 C 0.8635(2) 0.70362(18) 0.38593(10) 0.0174(3) Uani 1 1 d . . . . .
H4 H 0.842453 0.658726 0.461775 0.021 Uiso 1 1 calc R U . . .
O1 O 1.27898(14) 0.68212(14) 0.17775(7) 0.0203(2) Uani 1 1 d . . . . .
C1 C 1.3240(2) 0.7630(2) 0.06518(10) 0.0228(3) Uani 1 1 d . . . . .
H1A H 1.223893 0.717174 0.026402 0.034 Uiso 1 1 calc R U . . .
H1B H 1.466520 0.721941 0.043492 0.034 Uiso 1 1 calc R U . . .
H1C H 1.312610 0.905269 0.048428 0.034 Uiso 1 1 calc R U . . .
N1 N 0.50696(18) 0.84724(16) 0.37624(8) 0.0171(3) Uani 1 1 d . . . . .
H1 H 0.414(3) 0.925(2) 0.3367(13) 0.021 Uiso 1 1 d . U . . .
N2 N 0.46275(17) 0.77799(15) 0.48172(8) 0.0162(3) Uani 1 1 d . . . . .
C8 C 0.2806(2) 0.82662(18) 0.52170(10) 0.0167(3) Uani 1 1 d . . . . .
H8 H 0.183639 0.908169 0.477413 0.020 Uiso 1 1 calc R U . . .
C9 C 0.23043(19) 0.75352(18) 0.63470(10) 0.0155(3) Uani 1 1 d . . . . .
C10 C 0.3386(2) 0.63916(18) 0.71690(9) 0.0166(3) Uani 1 1 d . . . . .
H10 H 0.476832 0.584848 0.710793 0.020 Uiso 1 1 calc R U . . .
C11 C 0.2055(2) 0.61813(18) 0.81145(9) 0.0168(3) Uani 1 1 d . . . . .
H11 H 0.234831 0.547167 0.881870 0.020 Uiso 1 1 calc R U . . .
C12 C 0.0252(2) 0.72106(18) 0.78092(9) 0.0150(3) Uani 1 1 d . . . . .
O2 O 0.03445(14) 0.80485(13) 0.67354(7) 0.0152(2) Uani 1 1 d . . . . .
N3 N -0.15774(17) 0.75482(15) 0.84178(8) 0.0164(3) Uani 1 1 d . . . . .
O3 O -0.16193(16) 0.68687(14) 0.94066(7) 0.0226(2) Uani 1 1 d . . . . .
O4 O -0.30675(14) 0.85071(14) 0.79651(7) 0.0214(2) Uani 1 1 d . . . . .

loop_
_atom_site_aniso_label
_atom_site_aniso_U_11
_atom_site_aniso_U_22
_atom_site_aniso_U_33
_atom_site_aniso_U_23
_atom_site_aniso_U_13
_atom_site_aniso_U_12
C5 0.0135(6) 0.0146(6) 0.0170(6) -0.0042(5) -0.0004(5) -0.0007(5)
C6 0.0149(6) 0.0164(6) 0.0164(6) -0.0030(5) -0.0030(5) 0.0008(5)
C7 0.0173(7) 0.0162(6) 0.0136(5) -0.0020(4) -0.0011(5) -0.0004(5)
C2 0.0128(6) 0.0162(6) 0.0194(6) -0.0050(5) 0.0007(5) -0.0002(5)
C3 0.0158(6) 0.0165(6) 0.0162(6) -0.0009(5) -0.0042(5) 0.0008(5)
C4 0.0187(7) 0.0181(6) 0.0143(6) -0.0026(5) -0.0009(5) -0.0024(5)
O1 0.0148(5) 0.0255(5) 0.0169(5) -0.0017(4) 0.0005(4) 0.0050(4)
C1 0.0172(7) 0.0301(7) 0.0189(7) -0.0056(6) 0.0039(5) 0.0024(5)
N1 0.0149(6) 0.0211(5) 0.0133(5) -0.0019(4) -0.0006(4) 0.0016(4)
N2 0.0173(6) 0.0171(5) 0.0139(5) -0.0040(4) 0.0005(4) -0.0021(4)
C8 0.0159(6) 0.0172(6) 0.0163(6) -0.0032(5) -0.0019(5) -0.0004(5)
C9 0.0127(6) 0.0159(6) 0.0183(6) -0.0061(5) 0.0003(5) -0.0002(5)
C10 0.0148(6) 0.0176(6) 0.0174(6) -0.0051(5) -0.0009(5) 0.0006(5)
C11 0.0172(6) 0.0169(6) 0.0155(6) -0.0033(5) -0.0018(5) 0.0005(5)
C12 0.0159(6) 0.0161(6) 0.0120(6) -0.0024(4) -0.0005(5) 0.0000(5)
O2 0.0131(5) 0.0175(4) 0.0134(4) -0.0024(3) -0.0003(3) 0.0013(3)
N3 0.0159(6) 0.0166(5) 0.0156(5) -0.0030(4) -0.0003(4) 0.0001(4)
O3 0.0230(5) 0.0287(5) 0.0122(4) -0.0008(4) 0.0018(3) 0.0025(4)
O4 0.0146(5) 0.0257(5) 0.0210(5) -0.0022(4) -0.0028(3) 0.0056(4)

loop_
_atom_type_symbol
_atom_type_description
_atom_type_scat_dispersion_real
_atom_type_scat_dispersion_imag
_atom_type_scat_source
C C 0.0181 0.0091 'International Tables Vol C Tables 4.2.6.8 and 6.1.1.4'
H H 0.0000 0.0000 'International Tables Vol C Tables 4.2.6.8 and 6.1.1.4'
N N 0.0311 0.0180 'International Tables Vol C Tables 4.2.6.8 and 6.1.1.4'
O O 0.0492 0.0322 'International Tables Vol C Tables 4.2.6.8 and 6.1.1.4'

loop_
_exptl_crystal_face_index_h
_exptl_crystal_face_index_k
_exptl_crystal_face_index_l
_exptl_crystal_face_perp_dist
4 0 3 0.0277
-4 0 -3 0.0277
0 5 2 0.1736
1 0 8 0.0191
1 0 -8 0.0238
3 0 6 0.0293
-3 1 4 0.0410
-1 0 -8 0.0132
0 -5 -2 0.1478
1 -4 -1 0.1368
3 3 3 0.1114
1 1 -7 0.0249
3 0 -4 0.0242
-2 0 6 0.0352

loop_
_geom_angle_atom_site_label_1
_geom_angle_atom_site_label_2
_geom_angle_atom_site_label_3
_geom_angle
_geom_angle_site_symmetry_1
_geom_angle_site_symmetry_3
_geom_angle_publ_flag
C6 C5 C4 119.45(12) . . ?
C6 C5 N1 118.41(11) . . ?
C4 C5 N1 122.14(11) . . ?
C5 C6 H6 119.7 . . ?
C7 C6 C5 120.65(12) . . ?
C7 C6 H6 119.7 . . ?
C6 C7 H7 120.1 . . ?
C6 C7 C2 119.89(11) . . ?
C2 C7 H7 120.1 . . ?
C7 C2 C3 119.37(11) . . ?
O1 C2 C7 124.64(11) . . ?
O1 C2 C3 115.98(11) . . ?
C2 C3 H3 119.6 . . ?
C4 C3 C2 120.83(12) . . ?
C4 C3 H3 119.6 . . ?
C5 C4 H4 120.1 . . ?
C3 C4 C5 119.80(11) . . ?
C3 C4 H4 120.1 . . ?
C2 O1 C1 116.82(10) . . ?
O1 C1 H1A 109.5 . . ?
O1 C1 H1B 109.5 . . ?
O1 C1 H1C 109.5 . . ?
H1A C1 H1B 109.5 . . ?
H1A C1 H1C 109.5 . . ?
H1B C1 H1C 109.5 . . ?
C5 N1 H1 119.1(10) . . ?
N2 N1 C5 120.78(11) . . ?
N2 N1 H1 120.0(11) . . ?
C8 N2 N1 117.10(11) . . ?
N2 C8 H8 121.1 . . ?
N2 C8 C9 117.88(11) . . ?
C9 C8 H8 121.1 . . ?
C10 C9 C8 133.64(12) . . ?
O2 C9 C8 116.09(11) . . ?
O2 C9 C10 110.27(11) . . ?
C9 C10 H10 126.5 . . ?
C9 C10 C11 106.91(12) . . ?
C11 C10 H10 126.5 . . ?
C10 C11 H11 127.2 . . ?
C12 C11 C10 105.50(11) . . ?
C12 C11 H11 127.2 . . ?
C11 C12 N3 130.46(11) . . ?
O2 C12 C11 112.24(11) . . ?
O2 C12 N3 117.29(11) . . ?
C12 O2 C9 105.07(10) . . ?
O3 N3 C12 117.30(11) . . ?
O4 N3 C12 119.68(10) . . ?
O4 N3 O3 123.02(10) . . ?

loop_
_geom_bond_atom_site_label_1
_geom_bond_atom_site_label_2
_geom_bond_distance
_geom_bond_site_symmetry_2
_geom_bond_publ_flag
C5 C6 1.3942(17) . ?
C5 C4 1.3971(19) . ?
C5 N1 1.3996(16) . ?
C6 H6 0.9500 . ?
C6 C7 1.3902(17) . ?
C7 H7 0.9500 . ?
C7 C2 1.3929(18) . ?
C2 C3 1.3971(17) . ?
C2 O1 1.3715(15) . ?
C3 H3 0.9500 . ?
C3 C4 1.3848(18) . ?
C4 H4 0.9500 . ?
O1 C1 1.4284(15) . ?
C1 H1A 0.9800 . ?
C1 H1B 0.9800 . ?
C1 H1C 0.9800 . ?
N1 H1 0.892(18) . ?
N1 N2 1.3346(15) . ?
N2 C8 1.2965(17) . ?
C8 H8 0.9500 . ?
C8 C9 1.4314(17) . ?
C9 C10 1.3769(18) . ?
C9 O2 1.3731(15) . ?
C10 H10 0.9500 . ?
C10 C11 1.4040(17) . ?
C11 H11 0.9500 . ?
C11 C12 1.3644(18) . ?
C12 O2 1.3598(14) . ?
C12 N3 1.3946(16) . ?
N3 O3 1.2444(14) . ?
N3 O4 1.2414(14) . ?

loop_
_geom_torsion_atom_site_label_1
_geom_torsion_atom_site_label_2
_geom_torsion_atom_site_label_3
_geom_torsion_atom_site_label_4
_geom_torsion
_geom_torsion_site_symmetry_1
_geom_torsion_site_symmetry_2
_geom_torsion_site_symmetry_3
_geom_torsion_site_symmetry_4
_geom_torsion_publ_flag
C5 C6 C7 C2 -0.19(19) . . . . ?
C5 N1 N2 C8 177.54(11) . . . . ?
C6 C5 C4 C3 -1.02(19) . . . . ?
C6 C5 N1 N2 176.81(10) . . . . ?
C6 C7 C2 C3 -0.55(18) . . . . ?
C6 C7 C2 O1 178.39(11) . . . . ?
C7 C2 C3 C4 0.50(19) . . . . ?
C7 C2 O1 C1 6.71(18) . . . . ?
C2 C3 C4 C5 0.3(2) . . . . ?
C3 C2 O1 C1 -174.32(11) . . . . ?
C4 C5 C6 C7 0.98(19) . . . . ?
C4 C5 N1 N2 -3.09(19) . . . . ?
O1 C2 C3 C4 -178.52(10) . . . . ?
N1 C5 C6 C7 -178.93(11) . . . . ?
N1 C5 C4 C3 178.89(11) . . . . ?
N1 N2 C8 C9 179.94(10) . . . . ?
N2 C8 C9 C10 1.6(2) . . . . ?
N2 C8 C9 O2 -178.63(10) . . . . ?
C8 C9 C10 C11 179.54(13) . . . . ?
C8 C9 O2 C12 -179.39(10) . . . . ?
C9 C10 C11 C12 -0.09(14) . . . . ?
C10 C9 O2 C12 0.41(14) . . . . ?
C10 C11 C12 O2 0.36(14) . . . . ?
C10 C11 C12 N3 -178.10(13) . . . . ?
C11 C12 O2 C9 -0.48(14) . . . . ?
C11 C12 N3 O3 2.1(2) . . . . ?
C11 C12 N3 O4 -178.40(12) . . . . ?
O2 C9 C10 C11 -0.20(14) . . . . ?
O2 C12 N3 O3 -176.25(10) . . . . ?
O2 C12 N3 O4 3.21(17) . . . . ?
N3 C12 O2 C9 178.21(10) . . . . ?

loop_
_twin_individual_id
_twin_individual_mass_fraction_refined
_oxdiff_twin_reflns_isolated
_oxdiff_twin_reflns_overlapped
_twin_individual_twin_lattice_type
_twin_individual_twin_matrix_11
_twin_individual_twin_matrix_12
_twin_individual_twin_matrix_13
_twin_individual_twin_matrix_21
_twin_individual_twin_matrix_22
_twin_individual_twin_matrix_23
_twin_individual_twin_matrix_31
_twin_individual_twin_matrix_32
_twin_individual_twin_matrix_33
1 0.590(3) 15145 2402 ref 1.0000 0.0000 0.0000 0.0000 1.0000 0.0000 0.0000 0.0000 1.0000
2 0.410(3) 0 2402 nmt -0.9994 0.1190 0.0001 -0.0001 0.9997 0.0013 -0.0018 1.0000 -0.9996

loop_
_exptl_oxdiff_crystal_face_indexfrac_h
_exptl_oxdiff_crystal_face_indexfrac_k
_exptl_oxdiff_crystal_face_indexfrac_l
_exptl_oxdiff_crystal_face_x
_exptl_oxdiff_crystal_face_y
_exptl_oxdiff_crystal_face_z
4.0500 0.0758 2.6118 -0.0244 -0.1092 0.9937
-4.0500 -0.0758 -2.6118 0.0244 0.1092 -0.9937
0.1538 4.6181 1.5014 -0.2305 -0.9621 -0.1458
0.9095 0.1606 8.1388 0.8739 -0.2083 0.4391
1.1333 -0.4205 -7.7584 -0.9714 0.2325 0.0490
3.2026 -0.2357 5.5534 0.4178 -0.0984 0.9032
-3.4708 0.6004 3.9317 0.6925 -0.1669 -0.7019
-1.1651 -0.1229 -8.0378 -0.8446 0.2012 -0.4961
-0.3450 -4.6240 -1.6254 0.2317 0.9677 0.0990
1.2036 -4.2779 -0.5304 0.2066 0.8601 0.4663
3.1213 3.2618 2.9678 -0.1803 -0.7487 0.6379
1.4887 0.5177 -7.0282 -0.9941 0.0251 0.1056
3.4423 0.1388 -3.9115 -0.7511 0.0180 0.6600
-2.2792 -0.4005 6.1882 0.9486 -0.0236 -0.3157
